data_2217945
loop_
_publ_author_name
'Song, Wen-Dong'
'Fan, Run-Zhen'
'Gu, Chang-Sheng'
'Hao, Xiao-Min'

_publ_section_title
;
 Poly[[\m~2~-aqua-aqua(\m~3~-3,5-dinitrosalicylato)barium(II)]
 monohydrate]
;
_journal_coeditor_code IM2052
_journal_issue 4
_journal_name_full 'Acta Crystallographica Section E'
_journal_page_first m551
_journal_paper_doi 10.1107/S1600536808006338
_journal_volume 64
_journal_year 2008
_chemical_formula_iupac '[Ba (C7 H2 N2 O7) (H2 O)2], H2 O'
_chemical_formula_moiety 'C7 H6 Ba N2 O9, H2 O'
_chemical_formula_sum 'C7 H8 Ba N2 O10'
_chemical_formula_weight 417.49
_chemical_name_systematic
;
Poly[[\m~2~-aqua-aqua(\m~3~-3,5-dinitrosalicylato)barium(II)] monohydrate]
;
_space_group_IT_number 14
_symmetry_cell_setting monoclinic
_symmetry_space_group_name_Hall '-P 2ybc'
_symmetry_space_group_name_H-M 'P 1 21/c 1'
_atom_sites_solution_hydrogens geom
_atom_sites_solution_primary direct
_atom_sites_solution_secondary difmap
_audit_creation_method SHELXL-97
_cell_angle_alpha 90.00
_cell_angle_beta 109.332(3)
_cell_angle_gamma 90.00
_cell_formula_units_Z 4
_cell_length_a 11.9649(6)
_cell_length_b 4.1866(2)
_cell_length_c 26.1210(10)
_cell_measurement_reflns_used 5837
_cell_measurement_temperature 296(2)
_cell_measurement_theta_max 27.90
_cell_measurement_theta_min 2.82
_cell_volume 1234.68(10)
_computing_cell_refinement 'SAINT (Bruker, 2004)'
_computing_data_collection 'APEX2 (Bruker, 2004)'
_computing_data_reduction 'SAINT (Bruker, 2004)'
_computing_molecular_graphics 'XP in SHELXTL (Sheldrick, 2008)'
_computing_publication_material 'SHELXTL (Sheldrick, 2008)'
_computing_structure_refinement 'SHELXL97 (Sheldrick, 2008)'
_computing_structure_solution 'SHELXS97 (Sheldrick, 2008)'
_diffrn_ambient_temperature 296(2)
_diffrn_measured_fraction_theta_full 0.981
_diffrn_measured_fraction_theta_max 0.981
_diffrn_measurement_device_type 'Bruker APEXII area-detector'
_diffrn_measurement_method '\f and \w'
_diffrn_radiation_monochromator graphite
_diffrn_radiation_source 'fine-focus sealed tube'
_diffrn_radiation_type MoK\a
_diffrn_radiation_wavelength 0.71073
_diffrn_reflns_av_R_equivalents 0.0411
_diffrn_reflns_av_sigmaI/netI 0.0388
_diffrn_reflns_limit_h_max 14
_diffrn_reflns_limit_h_min -14
_diffrn_reflns_limit_k_max 4
_diffrn_reflns_limit_k_min -4
_diffrn_reflns_limit_l_max 32
_diffrn_reflns_limit_l_min -31
_diffrn_reflns_number 8615
_diffrn_reflns_theta_full 26.00
_diffrn_reflns_theta_max 26.00
_diffrn_reflns_theta_min 1.65
_diffrn_standards_interval_count 0
_diffrn_standards_interval_time 0
_diffrn_standards_number 0
_exptl_absorpt_coefficient_mu 3.272
_exptl_absorpt_correction_T_max 0.4715
_exptl_absorpt_correction_T_min 0.3916
_exptl_absorpt_correction_type multi-scan
_exptl_absorpt_process_details '(SADABS; Sheldrick, 1996)'
_exptl_crystal_colour yellow
_exptl_crystal_density_diffrn 2.246
_exptl_crystal_density_method 'not measured'
_exptl_crystal_description block
_exptl_crystal_F_000 800
_exptl_crystal_size_max 0.30
_exptl_crystal_size_mid 0.26
_exptl_crystal_size_min 0.23
_refine_diff_density_max 1.032
_refine_diff_density_min -1.298
_refine_ls_extinction_method none
_refine_ls_goodness_of_fit_ref 1.052
_refine_ls_hydrogen_treatment mixed
_refine_ls_matrix_type full
_refine_ls_number_parameters 199
_refine_ls_number_reflns 2374
_refine_ls_number_restraints 9
_refine_ls_restrained_S_all 1.050
_refine_ls_R_factor_all 0.0282
_refine_ls_R_factor_gt 0.0256
_refine_ls_shift/su_max 0.001
_refine_ls_shift/su_mean 0.000
_refine_ls_structure_factor_coef Fsqd
_refine_ls_weighting_details 'calc w=1/[\s^2^(Fo^2^)+(0.0339P)^2^+1.4739P] where P=(Fo^2^+2Fc^2^)/3'
_refine_ls_weighting_scheme calc
_refine_ls_wR_factor_gt 0.0654
_refine_ls_wR_factor_ref 0.0671
_reflns_number_gt 2189
_reflns_number_total 2374
_reflns_threshold_expression I>2\s(I)
_cod_data_source_file im2052.cif
_cod_data_source_block I
_cod_original_cell_volume 1234.70(10)
_cod_original_sg_symbol_H-M 'P 21/c'
_cod_database_code 2217945
_cod_database_fobs_code 2217945

loop_
_symmetry_equiv_pos_as_xyz
'x, y, z'
'-x, y+1/2, -z+1/2'
'-x, -y, -z'
'x, -y-1/2, z-1/2'

loop_
_atom_site_type_symbol
_atom_site_label
_atom_site_fract_x
_atom_site_fract_y
_atom_site_fract_z
_atom_site_U_iso_or_equiv
_atom_site_adp_type
_atom_site_calc_flag
_atom_site_refinement_flags
_atom_site_occupancy
Ba Ba1 0.698106(16) 0.59849(4) 0.002749(8) 0.01250(10) Uani d . 1
O O1 0.7177(2) 0.1028(5) 0.06998(10) 0.0150(5) Uani d . 1
O O2 0.5320(2) -0.3574(6) 0.05297(11) 0.0211(6) Uani d . 1
O O3 0.4012(2) -0.0694(6) 0.07602(11) 0.0190(6) Uani d . 1
O O4 0.5934(3) 0.0066(8) 0.28282(12) 0.0311(7) Uani d . 1
O O5 0.7491(3) 0.3054(8) 0.31157(12) 0.0359(7) Uani d . 1
O O6 0.9954(3) 0.3764(8) 0.19294(14) 0.0416(9) Uani d . 1
O O7 0.8915(2) 0.5460(7) 0.11347(12) 0.0251(6) Uani d . 1
N N1 0.6755(3) 0.1544(8) 0.27501(14) 0.0245(7) Uani d . 1
N N2 0.9007(3) 0.4015(7) 0.15565(14) 0.0205(7) Uani d . 1
C C1 0.5067(3) -0.1530(8) 0.08248(14) 0.0116(7) Uani d . 1
C C2 0.6052(3) -0.0051(9) 0.12815(14) 0.0129(7) Uani d . 1
C C3 0.5950(3) 0.0128(9) 0.17862(15) 0.0167(7) Uani d . 1
H H3 0.5270 -0.0629 0.1844 0.020 Uiso calc R 1
C C4 0.6874(3) 0.1461(9) 0.22201(15) 0.0178(8) Uani d . 1
C C5 0.7878(3) 0.2691(9) 0.21433(15) 0.0191(8) Uani d . 1
H H5 0.8488 0.3552 0.2431 0.023 Uiso calc R 1
C C6 0.7951(3) 0.2603(9) 0.16271(14) 0.0158(7) Uani d . 1
C C7 0.7074(3) 0.1200(8) 0.11687(15) 0.0146(8) Uani d . 1
O O1W 0.8608(2) 0.1295(6) 0.00092(12) 0.0205(6) Uani d D 1
H H2W 0.922(2) 0.101(10) 0.0272(9) 0.031 Uiso d D 1
H H1W 0.881(3) 0.137(10) -0.0265(9) 0.031 Uiso d D 1
O O2W 0.7483(2) 0.6467(6) -0.09980(12) 0.0223(6) Uani d D 1
H H3W 0.688(2) 0.758(8) -0.1068(17) 0.033 Uiso d D 1
H H4W 0.732(3) 0.484(6) -0.1189(16) 0.033 Uiso d D 1
O O3W 0.0565(2) 0.9715(8) 0.08622(12) 0.0255(6) Uani d D 1
H H5W 0.110(3) 1.093(8) 0.1033(15) 0.038 Uiso d D 1
H H6W 0.047(4) 0.837(8) 0.1074(13) 0.038 Uiso d D 1

loop_
_atom_site_aniso_label
_atom_site_aniso_U_11
_atom_site_aniso_U_22
_atom_site_aniso_U_33
_atom_site_aniso_U_12
_atom_site_aniso_U_13
_atom_site_aniso_U_23
Ba1 0.01402(13) 0.01055(14) 0.01455(15) -0.00009(7) 0.00690(10) -0.00038(8)
O1 0.0191(13) 0.0156(14) 0.0133(13) -0.0010(9) 0.0091(11) -0.0007(10)
O2 0.0199(13) 0.0222(15) 0.0235(15) -0.0031(10) 0.0105(12) -0.0089(11)
O3 0.0142(12) 0.0185(15) 0.0238(15) 0.0005(10) 0.0055(11) -0.0015(11)
O4 0.0331(16) 0.0413(17) 0.0244(16) -0.0037(14) 0.0167(13) 0.0019(15)
O5 0.0411(18) 0.0464(19) 0.0186(16) -0.0102(15) 0.0077(14) -0.0100(15)
O6 0.0227(16) 0.066(3) 0.033(2) -0.0138(14) 0.0056(15) 0.0021(16)
O7 0.0248(14) 0.0226(15) 0.0300(17) -0.0044(11) 0.0117(12) 0.0052(13)
N1 0.0296(18) 0.0263(18) 0.0184(18) 0.0037(14) 0.0089(15) -0.0003(14)
N2 0.0151(15) 0.0223(19) 0.0230(19) -0.0046(12) 0.0049(14) -0.0040(14)
C1 0.0132(16) 0.0130(18) 0.0082(17) -0.0010(13) 0.0030(14) 0.0023(13)
C2 0.0163(16) 0.0102(17) 0.0128(18) 0.0025(14) 0.0056(14) 0.0018(14)
C3 0.0178(17) 0.0153(18) 0.0178(19) 0.0006(15) 0.0071(15) 0.0015(16)
C4 0.0214(18) 0.021(2) 0.0116(18) 0.0022(14) 0.0060(15) -0.0015(15)
C5 0.0190(17) 0.018(2) 0.0166(19) -0.0003(15) 0.0013(15) -0.0030(16)
C6 0.0129(16) 0.016(2) 0.0181(19) -0.0012(14) 0.0042(14) -0.0002(15)
C7 0.0184(18) 0.0121(19) 0.0146(19) 0.0044(13) 0.0074(15) 0.0040(13)
O1W 0.0156(13) 0.0291(16) 0.0186(15) 0.0036(10) 0.0079(11) 0.0005(12)
O2W 0.0290(15) 0.0188(15) 0.0222(15) 0.0010(11) 0.0126(13) -0.0019(11)
O3W 0.0206(14) 0.0334(17) 0.0235(16) -0.0020(12) 0.0086(12) 0.0046(13)

loop_
_atom_type_symbol
_atom_type_description
_atom_type_scat_dispersion_real
_atom_type_scat_dispersion_imag
_atom_type_scat_source
C C 0.0033 0.0016 'International Tables Vol C Tables 4.2.6.8 and 6.1.1.4'
H H 0.0000 0.0000 'International Tables Vol C Tables 4.2.6.8 and 6.1.1.4'
Ba Ba -0.3244 2.2819 'International Tables Vol C Tables 4.2.6.8 and 6.1.1.4'
N N 0.0061 0.0033 'International Tables Vol C Tables 4.2.6.8 and 6.1.1.4'
O O 0.0106 0.0060 'International Tables Vol C Tables 4.2.6.8 and 6.1.1.4'

loop_
_geom_angle_atom_site_label_1
_geom_angle_atom_site_label_2
_geom_angle_atom_site_label_3
_geom_angle_site_symmetry_1
_geom_angle_site_symmetry_3
_geom_angle
O1 Ba1 O1 . 1_565 102.07(8)
O1 Ba1 O2 . 1_565 69.92(8)
O1 Ba1 O2 1_565 1_565 63.59(7)
O1 Ba1 O1W . . 63.49(7)
O1 Ba1 O1W 1_565 . 130.70(8)
O2 Ba1 O1W 1_565 . 133.10(8)
O1 Ba1 O3 . 3_665 161.23(8)
O1 Ba1 O3 1_565 3_665 81.53(7)
O2 Ba1 O3 1_565 3_665 96.08(8)
O1W Ba1 O3 . 3_665 127.72(8)
O1 Ba1 O2 . 3_655 85.43(8)
O1 Ba1 O2 1_565 3_655 118.10(7)
O2 Ba1 O2 1_565 3_655 62.17(9)
O1W Ba1 O2 . 3_655 107.83(7)
O3 Ba1 O2 3_665 3_655 76.78(8)
O1 Ba1 O2W . . 130.60(7)
O1 Ba1 O2W 1_565 . 122.52(7)
O2 Ba1 O2W 1_565 . 146.64(8)
O1W Ba1 O2W . . 71.15(8)
O3 Ba1 O2W 3_665 . 56.60(7)
O2 Ba1 O2W 3_655 . 90.76(8)
O1 Ba1 O1W . 1_565 132.52(7)
O1 Ba1 O1W 1_565 1_565 60.61(7)
O2 Ba1 O1W 1_565 1_565 122.95(7)
O1W Ba1 O1W . 1_565 93.55(7)
O3 Ba1 O1W 3_665 1_565 65.38(7)
O2 Ba1 O1W 3_655 1_565 142.04(8)
O2W Ba1 O1W . 1_565 66.46(8)
O1 Ba1 O3 . 3_655 78.80(7)
O1 Ba1 O3 1_565 3_655 162.60(7)
O2 Ba1 O3 1_565 3_655 101.22(7)
O1W Ba1 O3 . 3_655 65.50(7)
O3 Ba1 O3 3_665 3_655 92.33(8)
O2 Ba1 O3 3_655 3_655 44.50(7)
O2W Ba1 O3 . 3_655 65.05(7)
O1W Ba1 O3 1_565 3_655 131.14(7)
O1 Ba1 O7 . . 56.58(7)
O1 Ba1 O7 1_565 . 64.28(8)
O2 Ba1 O7 1_565 . 89.64(8)
O1W Ba1 O7 . . 69.50(8)
O3 Ba1 O7 3_665 . 138.31(7)
O2 Ba1 O7 3_655 . 139.60(8)
O2W Ba1 O7 . . 123.25(7)
O1W Ba1 O7 1_565 . 76.92(7)
O3 Ba1 O7 3_655 . 127.03(7)
O1 Ba1 C1 . 3_655 83.60(8)
O1 Ba1 C1 1_565 3_655 140.04(8)
O2 Ba1 C1 1_565 3_655 82.29(8)
O1W Ba1 C1 . 3_655 87.53(8)
O3 Ba1 C1 3_665 3_655 82.12(8)
O2 Ba1 C1 3_655 3_655 22.07(8)
O2W Ba1 C1 . 3_655 75.72(8)
O1W Ba1 C1 1_565 3_655 139.44(8)
O3 Ba1 C1 3_655 3_655 22.61(8)
O7 Ba1 C1 . 3_655 139.53(8)
O1 Ba1 Ba1 . 1_565 140.79(5)
O1 Ba1 Ba1 1_565 1_565 38.72(5)
O2 Ba1 Ba1 1_565 1_565 86.11(5)
O1W Ba1 Ba1 . 1_565 135.00(5)
O3 Ba1 Ba1 3_665 1_565 45.50(5)
O2 Ba1 Ba1 3_655 1_565 110.82(5)
O2W Ba1 Ba1 . 1_565 86.06(5)
O1W Ba1 Ba1 1_565 1_565 41.45(5)
O3 Ba1 Ba1 3_655 1_565 137.83(5)
O7 Ba1 Ba1 . 1_565 94.12(5)
C1 Ba1 Ba1 3_655 1_565 124.53(6)
O1 Ba1 H3W . . 142.3(6)
O1 Ba1 H3W 1_565 . 115.3(6)
O2 Ba1 H3W 1_565 . 131.3(3)
O1W Ba1 H3W . . 86.9(3)
O3 Ba1 H3W 3_665 . 41.2(3)
O2 Ba1 H3W 3_655 . 81.9(7)
O2W Ba1 H3W . . 16.3(6)
O1W Ba1 H3W 1_565 . 68.0(7)
O3 Ba1 H3W 3_655 . 67.3(7)
O7 Ba1 H3W . . 136.2(6)
C1 Ba1 H3W 3_655 . 71.6(7)
Ba1 Ba1 H3W 1_565 . 76.7(6)
C7 O1 Ba1 . . 124.9(2)
C7 O1 Ba1 . 1_545 130.8(2)
Ba1 O1 Ba1 . 1_545 102.07(8)
C1 O2 Ba1 . 1_545 134.8(2)
C1 O2 Ba1 . 3_655 99.6(2)
Ba1 O2 Ba1 1_545 3_655 117.83(9)
C1 O3 Ba1 . 3_665 116.9(2)
C1 O3 Ba1 . 3_655 92.2(2)
Ba1 O3 Ba1 3_665 3_655 92.33(8)
N2 O7 Ba1 . . 134.3(2)
O4 N1 O5 . . 122.1(3)
O4 N1 C4 . . 119.0(3)
O5 N1 C4 . . 118.9(3)
O7 N2 O6 . . 122.5(3)
O7 N2 C6 . . 119.2(3)
O6 N2 C6 . . 118.3(3)
O2 C1 O3 . . 122.7(3)
O2 C1 C2 . . 118.9(3)
O3 C1 C2 . . 118.5(3)
O2 C1 Ba1 . 3_655 58.32(18)
O3 C1 Ba1 . 3_655 65.18(18)
C2 C1 Ba1 . 3_655 169.1(2)
C3 C2 C7 . . 121.9(3)
C3 C2 C1 . . 119.4(3)
C7 C2 C1 . . 118.7(3)
C2 C3 C4 . . 120.0(3)
C2 C3 H3 . . 120.0
C4 C3 H3 . . 120.0
C5 C4 C3 . . 121.3(3)
C5 C4 N1 . . 119.9(3)
C3 C4 N1 . . 118.8(3)
C6 C5 C4 . . 118.1(3)
C6 C5 H5 . . 121.0
C4 C5 H5 . . 121.0
C5 C6 C7 . . 124.2(3)
C5 C6 N2 . . 116.7(3)
C7 C6 N2 . . 119.1(3)
O1 C7 C6 . . 123.4(3)
O1 C7 C2 . . 122.2(3)
C6 C7 C2 . . 114.4(3)
Ba1 O1W Ba1 . 1_545 93.55(7)
Ba1 O1W H2W . . 121(3)
Ba1 O1W H2W 1_545 . 107(3)
Ba1 O1W H1W . . 113(3)
Ba1 O1W H1W 1_545 . 115(3)
H2W O1W H1W . . 106.4(17)
Ba1 O2W H3W . . 79(3)
Ba1 O2W H4W . . 114(4)
H3W O2W H4W . . 108(4)
H5W O3W H6W . . 108(4)

loop_
_geom_bond_atom_site_label_1
_geom_bond_atom_site_label_2
_geom_bond_site_symmetry_2
_geom_bond_distance
Ba1 O1 . 2.678(2)
Ba1 O1 1_565 2.706(2)
Ba1 O2 1_565 2.726(3)
Ba1 O1W . 2.777(3)
Ba1 O3 3_665 2.813(3)
Ba1 O2 3_655 2.840(3)
Ba1 O2W . 2.940(3)
Ba1 O1W 1_565 2.966(3)
Ba1 O3 3_655 2.989(3)
Ba1 O7 . 3.056(3)
Ba1 C1 3_655 3.290(3)
Ba1 Ba1 1_565 4.18660(19)
Ba1 H3W . 2.90(5)
O1 C7 . 1.273(4)
O1 Ba1 1_545 2.706(2)
O2 C1 . 1.254(4)
O2 Ba1 1_545 2.726(3)
O2 Ba1 3_655 2.840(3)
O3 C1 . 1.266(4)
O3 Ba1 3_665 2.813(3)
O3 Ba1 3_655 2.989(3)
O4 N1 . 1.233(4)
O5 N1 . 1.237(4)
O6 N2 . 1.230(5)
O7 N2 . 1.230(4)
N1 C4 . 1.438(5)
N2 C6 . 1.462(4)
C1 C2 . 1.505(5)
C1 Ba1 3_655 3.290(3)
C2 C3 . 1.366(5)
C2 C7 . 1.447(5)
C3 C4 . 1.410(5)
C3 H3 . 0.9300
C4 C5 . 1.382(5)
C5 C6 . 1.380(5)
C5 H5 . 0.9300
C6 C7 . 1.431(5)
O1W Ba1 1_545 2.966(3)
O1W H2W . 0.83(4)
O1W H1W . 0.83(4)
O2W H3W . 0.83(4)
O2W H4W . 0.83(4)
O3W H5W . 0.82(4)
O3W H6W . 0.83(4)

loop_
_geom_hbond_atom_site_label_D
_geom_hbond_atom_site_label_H
_geom_hbond_atom_site_label_A
_geom_hbond_site_symmetry_A
_geom_hbond_distance_DH
_geom_hbond_distance_HA
_geom_hbond_distance_DA
_geom_hbond_angle_DHA
O3W H6W O7 1_455 0.82(3) 2.27(3) 2.916(4) 135(4)
O3W H5W O5 2_655 0.82(4) 2.60(4) 2.985(4) 110(3)
O3W H5W O2W 3_675 0.82(4) 2.04(3) 2.755(4) 145(4)
O2W H4W N1 4_565 0.83(3) 2.69(4) 3.340(4) 137(4)
O2W H4W O4 4_565 0.83(3) 2.55(4) 3.080(4) 123(3)
O2W H4W O5 4_565 0.83(3) 2.25(3) 2.993(4) 150(5)
O2W H3W O3 3_665 0.83(3) 2.01(2) 2.730(4) 145(4)
O1W H1W O3W 3_665 0.83(3) 1.991(16) 2.798(4) 164(4)
O1W H2W O3W 1_645 0.83(3) 1.90(3) 2.725(4) 171(4)
